data_2001353
loop_
_publ_author_name
'Gallacher, A. C.'
'Pinkerton, A. A.'

_publ_section_title
;
 Structures of the bis(diarylthiophosphoryl) disulfides
 [Ph~2~P(S)]~2~S~2~ and [(PhO)~2~P(S)]~2~S~2~ and the question of P--S
 \p bonding
;
_journal_issue 10
_journal_name_full 'Acta Crystallographica Section C'
_journal_page_first 1793
_journal_page_last 1796
_journal_paper_doi 10.1107/S010827019300366X
_journal_volume 49
_journal_year 1993
_chemical_formula_sum 'C24 H20 O4 P2 S4'
_chemical_formula_weight 562.63
_chemical_name_systematic ' ?'
_space_group_crystal_system orthorhombic
_space_group_IT_number 19
_space_group_name_Hall 'P 2ac 2ab'
_space_group_name_H-M_alt 'P 21 21 21'
_atom_type_scat_source IntTabIV
_cell_angle_alpha 90.00
_cell_angle_beta 90.00
_cell_angle_gamma 90.00
_cell_formula_units_Z 4.00
_cell_length_a 6.6180(10)
_cell_length_b 11.584(2)
_cell_length_c 34.533(4)
_cell_measurement_reflns_used 25
_cell_measurement_temperature 294
_cell_measurement_theta_max 14
_cell_measurement_theta_min 12
_cell_volume 2647.4(7)
_computing_cell_refinement CAD4_(Enraf-Nonius,_1977)
_computing_data_collection CAD4_(Enraf-Nonius,_1977)
_computing_data_reduction PROCESS_MolEN_(Fair,_1990)
_computing_molecular_graphics ORTEP_(Johnson,_1976)
_computing_publication_material CIF_IN_MolEN_(Fair,_1990)
_computing_structure_refinement LSFM_MolEN_(Fair,_1990)
_computing_structure_solution Direct_methods_(MULTAN,_Main_et_al.,_1980)
_diffrn_measurement_device 'Enraf-Nonius CAD-4'
_diffrn_measurement_method \q/2\q
_diffrn_radiation_type Mo-K\a
_diffrn_radiation_wavelength 0.71073
_diffrn_reflns_av_R_equivalents 0.000
_diffrn_reflns_limit_h_max 8
_diffrn_reflns_limit_h_min 0
_diffrn_reflns_limit_k_max 14
_diffrn_reflns_limit_k_min 0
_diffrn_reflns_limit_l_max 42
_diffrn_reflns_limit_l_min 0
_diffrn_reflns_number 3036
_diffrn_reflns_theta_max 25.97
_diffrn_standards_decay_% 0.99
_diffrn_standards_interval_time 50
_diffrn_standards_number 3
_exptl_absorpt_coefficient_mu 0.491
_exptl_absorpt_correction_T_max 0.9762
_exptl_absorpt_correction_T_min 0.9243
_exptl_absorpt_correction_type empirical
_exptl_crystal_colour colorless
_exptl_crystal_density_diffrn 1.41
_exptl_crystal_description plate
_exptl_crystal_F_000 1160
_exptl_crystal_size_max 0.50
_exptl_crystal_size_mid 0.40
_exptl_crystal_size_min 0.10
_refine_diff_density_max 0.2800
_refine_diff_density_min -0.0915
_refine_ls_abs_structure_details
;
The differences in the refinements of the two enantiomorphs is small,
R 0.03403 (0.03433), wR 0.04307 (0.04353), S 1.274 (1.288).  The results
from the marginally better refinement are quoted, however, the crystals
were chosen from a racemic mixture.
;
_refine_ls_extinction_method none
_refine_ls_goodness_of_fit_obs 1.274
_refine_ls_hydrogen_treatment riding
_refine_ls_number_parameters 307
_refine_ls_number_reflns 2176
_refine_ls_R_factor_obs 0.034
_refine_ls_shift/esd_max 0.013
_refine_ls_structure_factor_coef F
_refine_ls_weighting_details 'w = 4F~o~^2^/[\s^2^(F~o~^2^)+0.0016F~o~^4^]'
_refine_ls_weighting_scheme calc
_refine_ls_wR_factor_obs 0.043
_reflns_number_observed 2176
_reflns_number_total 3036
_reflns_observed_criterion >3.0\s(I)
_cod_data_source_file cr1049.cif
_cod_data_source_block II
_cod_depositor_comments
;
 Updating space group information and adding the symmetry operation list.

 Antanas Vaitkus,
 2018-06-18

The following automatic conversions were performed:

'_refine_ls_weighting_scheme' value 'w =
4F~o~^2^/[\s^2^(F~o~^2^)+0.0016F~o~^4^]' was changed to 'calc'. New
tag '_refine_ls_weighting_details' was created. The value of the new
tag was set to 'w = 4F~o~^2^/[\s^2^(F~o~^2^)+0.0016F~o~^4^]'.

Automatic conversion script
Id: cif_fix_values 3143 2015-03-26 13:38:13Z robertas 
;
_cod_original_cell_volume 2647.0(10)
_cod_original_sg_symbol_H-M 'P 21 21 21                      '
_cod_database_code 2001353

loop_
_space_group_symop_id
_space_group_symop_operation_xyz
1 x,y,z
2 -x+1/2,-y,z+1/2
3 x+1/2,-y+1/2,-z
4 -x,y+1/2,-z+1/2

loop_
_atom_site_aniso_label
_atom_site_aniso_U_11
_atom_site_aniso_U_22
_atom_site_aniso_U_33
_atom_site_aniso_U_12
_atom_site_aniso_U_13
_atom_site_aniso_U_23
S1 0.0802(9) 0.0435(5) 0.0683(7) -0.0024(7) -0.0046(8) -0.0172(5)
S2 0.0411(5) 0.0456(5) 0.0471(5) 0.0051(5) -0.0021(5) -0.0038(5)
S3 0.0422(5) 0.0388(5) 0.0556(6) -0.0026(5) 0.0055(5) -0.0051(5)
S4 0.0726(8) 0.0633(7) 0.0614(7) 0.0035(7) -0.0076(7) -0.0235(5)
P1 0.0545(6) 0.0329(5) 0.0428(5) 0.0016(5) -0.0012(5) 0.0012(5)
P2 0.0470(6) 0.0388(5) 0.0459(5) 0.0010(5) 0.0034(6) -0.0047(5)
O1 0.046(2) 0.0500(10) 0.050(2) 0.0050(10) -0.0060(10) 0.0040(10)
O2 0.120(3) 0.0400(10) 0.045(2) -0.014(2) -0.003(2) 0.0080(10)
O3 0.045(2) 0.0470(10) 0.055(2) 0.0000(10) 0.000(2) -0.0050(10)
O4 0.064(2) 0.0420(10) 0.0550(10) 0.000(2) 0.017(2) 0.0040(10)
C1 0.034(2) 0.049(2) 0.048(2) 0.003(2) -0.005(2) -0.002(2)
C2 0.043(2) 0.042(2) 0.064(3) 0.005(2) -0.003(2) 0.000(2)
C3 0.050(3) 0.050(2) 0.080(3) 0.001(3) -0.009(3) 0.016(2)
C4 0.062(3) 0.077(3) 0.058(3) -0.019(3) 0.007(3) 0.001(3)
C5 0.068(3) 0.062(3) 0.074(3) -0.013(3) 0.017(3) -0.021(2)
C6 0.057(3) 0.044(2) 0.074(3) -0.001(3) 0.015(3) -0.008(2)
C7 0.060(3) 0.036(2) 0.046(2) -0.001(2) 0.006(2) 0.003(2)
C8 0.077(3) 0.051(2) 0.059(3) -0.001(3) -0.012(3) 0.002(2)
C9 0.147(6) 0.062(3) 0.072(3) 0.003(4) -0.023(4) 0.011(3)
C10 0.176(7) 0.083(3) 0.063(3) -0.046(5) 0.000(5) 0.013(3)
C11 0.113(4) 0.121(4) 0.093(4) -0.077(3) 0.012(4) -0.003(4)
C12 0.074(4) 0.104(4) 0.065(3) -0.021(3) -0.006(3) 0.010(3)
C13 0.039(2) 0.050(2) 0.052(2) 0.004(2) -0.003(2) -0.001(2)
C14 0.072(3) 0.070(3) 0.080(3) 0.022(3) 0.010(3) 0.021(3)
C15 0.084(4) 0.086(3) 0.120(4) 0.008(4) 0.003(4) 0.044(3)
C16 0.088(4) 0.061(3) 0.108(4) 0.009(3) -0.037(3) 0.004(3)
C17 0.079(4) 0.067(3) 0.113(4) 0.025(3) -0.018(4) -0.032(3)
C18 0.056(3) 0.062(3) 0.072(3) 0.006(3) 0.003(3) -0.018(2)
C19 0.054(3) 0.043(2) 0.050(2) -0.007(2) 0.003(2) -0.002(2)
C20 0.057(3) 0.056(2) 0.059(3) 0.003(3) -0.006(3) 0.003(2)
C21 0.086(4) 0.062(3) 0.049(2) -0.006(3) -0.005(3) 0.015(2)
C22 0.077(4) 0.078(3) 0.063(3) -0.017(3) 0.021(3) 0.007(3)
C23 0.056(3) 0.087(3) 0.082(3) 0.001(3) 0.012(3) 0.015(3)
C24 0.048(2) 0.065(3) 0.069(3) 0.005(3) 0.003(3) 0.016(2)

loop_
_atom_site_label
_atom_site_fract_x
_atom_site_fract_y
_atom_site_fract_z
_atom_site_U_iso_or_equiv
_atom_site_thermal_displace_type
_atom_site_calc_flag
S1 0.3790(2) 1.18610(10) 0.95189(4) 0.0640(4) Uani ?
S2 0.4926(2) 0.92319(9) 0.93016(3) 0.0446(3) Uani ?
S3 0.3916(2) 0.80382(9) 0.88998(3) 0.0455(3) Uani ?
S4 0.5492(2) 0.68500(10) 0.81147(4) 0.0658(4) Uani ?
P1 0.3080(2) 1.06342(9) 0.91801(3) 0.0434(3) Uani ?
P2 0.6322(2) 0.78518(9) 0.85192(3) 0.0439(3) Uani ?
O1 0.0808(4) 1.0162(2) 0.91926(8) 0.0485(8) Uani ?
O2 0.3197(6) 1.0791(2) 0.87300(7) 0.0680(10) Uani ?
O3 0.8239(5) 0.7475(2) 0.87654(8) 0.0492(8) Uani ?
O4 0.6932(5) 0.9139(2) 0.84200(8) 0.0536(8) Uani ?
C1 -0.0081(7) 0.9803(3) 0.95440(10) 0.0440(10) Uani ?
C2 -0.0148(7) 0.8650(3) 0.96230(10) 0.0490(10) Uani ?
C3 -0.1116(7) 0.8292(4) 0.99540(10) 0.0600(10) Uani ?
C4 -0.2020(8) 0.9079(4) 1.01940(10) 0.0660(10) Uani ?
C5 -0.1944(9) 1.0242(4) 1.01070(10) 0.0680(10) Uani ?
C6 -0.0969(7) 1.0615(4) 0.97780(10) 0.0580(10) Uani ?
C7 0.3764(7) 1.1758(3) 0.85110(10) 0.0470(10) Uani ?
C8 0.2455(9) 1.2054(4) 0.82220(10) 0.0620(10) Uani ?
C9 0.2970(10) 1.2934(4) 0.7977(2) 0.093(2) Uani ?
C10 0.4690(10) 1.3501(5) 0.8030(2) 0.107(2) Uani ?
C11 0.6000(10) 1.3217(5) 0.8317(2) 0.109(2) Uani ?
C12 0.5537(9) 1.2309(5) 0.8563(2) 0.081(2) Uani ?
C13 0.8621(6) 0.6313(4) 0.88760(10) 0.0470(10) Uani ?
C14 0.7585(9) 0.5829(4) 0.91740(10) 0.074(2) Uani ?
C15 0.8090(10) 0.4718(5) 0.9287(2) 0.097(2) Uani ?
C16 0.9595(9) 0.4136(4) 0.9110(2) 0.086(2) Uani ?
C17 1.0653(9) 0.4646(4) 0.8819(2) 0.086(2) Uani ?
C18 1.0174(8) 0.5754(4) 0.86930(10) 0.0630(10) Uani ?
C19 0.8172(7) 0.9431(3) 0.81040(10) 0.0490(10) Uani ?
C20 0.7465(8) 1.0247(4) 0.78530(10) 0.0570(10) Uani ?
C21 0.8682(8) 1.0593(4) 0.75490(10) 0.0660(10) Uani ?
C22 1.0565(8) 1.0119(4) 0.74990(10) 0.073(2) Uani ?
C23 1.1255(8) 0.9302(5) 0.77550(10) 0.075(2) Uani ?
C24 1.0067(8) 0.8962(4) 0.80630(10) 0.0600(10) Uani ?
H2 0.0463 0.8108 0.9454 0.0637 Uiso calc
H3 -0.1165 0.7494 1.0017 0.0769 Uiso calc
H4 -0.2705 0.8825 1.0421 0.0854 Uiso calc
H5 -0.2559 1.0786 1.0276 0.0885 Uiso calc
H6 -0.0921 1.1412 0.9714 0.0744 Uiso calc
H8 0.1211 1.1654 0.8193 0.0821 Uiso calc
H9 0.2089 1.3141 0.7771 0.1239 Uiso calc
H10 0.5017 1.4121 0.7861 0.1374 Uiso calc
H11 0.7226 1.3637 0.8347 0.1412 Uiso calc
H12 0.6441 1.2086 0.8763 0.1034 Uiso calc
H14 0.6534 0.6240 0.9301 0.0955 Uiso calc
H15 0.7373 0.4364 0.9494 0.1277 Uiso calc
H16 0.9915 0.3372 0.9189 0.1122 Uiso calc
H17 1.1720 0.4235 0.8697 0.1123 Uiso calc
H18 1.0908 0.6116 0.8490 0.0814 Uiso calc
H20 0.6157 1.0570 0.7885 0.0748 Uiso calc
H21 0.8213 1.1166 0.7374 0.0836 Uiso calc
H22 1.1385 1.0355 0.7287 0.0942 Uiso calc
H23 1.2548 0.8964 0.7717 0.0974 Uiso calc
H24 1.0567 0.8422 0.8247 0.0783 Uiso calc

loop_
_geom_angle_atom_site_label_1
_geom_angle_atom_site_label_2
_geom_angle_atom_site_label_3
_geom_angle
_geom_angle_publ_flag
S3 S2 P1 101.38(6) yes
S2 S3 P2 104.26(6) yes
S1 P1 S2 108.39(7) yes
S1 P1 O1 118.10(10) yes
S1 P1 O2 120.80(10) yes
S2 P1 O1 106.30(10) yes
S2 P1 O2 105.20(10) yes
O1 P1 O2 96.5(2) yes
S3 P2 S4 107.92(8) yes
S3 P2 O3 107.60(10) yes
S3 P2 O4 103.60(10) yes
S4 P2 O3 117.20(10) yes
S4 P2 O4 119.40(10) yes
O3 P2 O4 99.9(2) yes
P1 O1 C1 121.0(3) ?
P1 O2 C7 129.8(3) ?
P2 O3 C13 123.1(3) ?
P2 O4 C19 122.9(3) ?
O1 C1 C2 118.3(4) ?
O1 C1 C6 118.9(4) ?
C2 C1 C6 122.7(4) ?
C1 C2 C3 118.5(4) ?
C1 C2 H2 120.73 ?
C3 C2 H2 120.78 ?
C2 C3 C4 120.4(4) ?
C2 C3 H3 119.86 ?
C4 C3 H3 119.72 ?
C3 C4 C5 120.0(5) ?
C3 C4 H4 120.07 ?
C5 C4 H4 119.91 ?
C4 C5 C6 120.3(5) ?
C4 C5 H5 119.77 ?
C6 C5 H5 119.97 ?
C1 C6 C5 118.1(4) ?
C1 C6 H6 121.00 ?
C5 C6 H6 120.88 ?
O2 C7 C8 115.1(4) ?
O2 C7 C12 122.6(4) ?
C8 C7 C12 122.1(4) ?
C7 C8 C9 118.9(5) ?
C7 C8 H8 120.26 ?
C9 C8 H8 120.86 ?
C8 C9 C10 119.7(6) ?
C8 C9 H9 120.16 ?
C10 C9 H9 120.15 ?
C9 C10 C11 122.0(6) ?
C9 C10 H10 118.86 ?
C11 C10 H10 119.14 ?
C10 C11 C12 119.3(6) ?
C10 C11 H11 120.14 ?
C12 C11 H11 120.58 ?
C7 C12 C11 118.1(5) ?
C7 C12 H12 121.09 ?
C11 C12 H12 120.82 ?
O3 C13 C14 120.4(4) ?
O3 C13 C18 117.2(4) ?
C14 C13 C18 122.2(4) ?
C13 C14 C15 118.4(5) ?
C13 C14 H14 120.76 ?
C15 C14 H14 120.82 ?
C14 C15 C16 120.9(6) ?
C14 C15 H15 119.50 ?
C16 C15 H15 119.56 ?
C15 C16 C17 119.9(5) ?
C15 C16 H16 119.96 ?
C17 C16 H16 120.15 ?
C16 C17 C18 120.9(5) ?
C16 C17 H17 119.60 ?
C18 C17 H17 119.46 ?
C13 C18 C17 117.6(4) ?
C13 C18 H18 121.05 ?
C17 C18 H18 121.36 ?
O4 C19 C20 117.4(4) ?
O4 C19 C24 121.2(4) ?
C20 C19 C24 121.3(4) ?
C19 C20 C21 119.0(5) ?
C19 C20 H20 120.58 ?
C21 C20 H20 120.46 ?
C20 C21 C22 120.6(4) ?
C20 C21 H21 119.67 ?
C22 C21 H21 119.69 ?
C21 C22 C23 119.7(5) ?
C21 C22 H22 120.09 ?
C23 C22 H22 120.22 ?
C22 C23 C24 120.2(5) ?
C22 C23 H23 119.63 ?
C24 C23 H23 120.12 ?
C19 C24 C23 119.2(4) ?
C19 C24 H24 120.59 ?
C23 C24 H24 120.24 ?

loop_
_geom_bond_atom_site_label_1
_geom_bond_atom_site_label_2
_geom_bond_distance
_geom_bond_publ_flag
S1 P1 1.900(2) yes
S2 S3 2.0700(10) yes
S2 P1 2.075(2) yes
S3 P2 2.076(2) yes
S4 P2 1.898(2) yes
P1 O1 1.600(3) yes
P1 O2 1.567(3) yes
P2 O3 1.588(3) yes
P2 O4 1.582(3) yes
O1 C1 1.412(5) ?
O2 C7 1.402(5) ?
O3 C13 1.421(5) ?
O4 C19 1.406(5) ?
C1 C2 1.364(6) ?
C1 C6 1.371(6) ?
C2 C3 1.375(6) ?
C2 H2 0.9500 ?
C3 C4 1.369(7) ?
C3 H3 0.9500 ?
C4 C5 1.383(7) ?
C4 H4 0.9500 ?
C5 C6 1.376(7) ?
C5 H5 0.9500 ?
C6 H6 0.9500 ?
C7 C8 1.366(7) ?
C7 C12 1.348(7) ?
C8 C9 1.367(7) ?
C8 H8 0.9500 ?
C9 C10 1.330(10) ?
C9 H9 0.9500 ?
C10 C11 1.356(9) ?
C10 H10 0.9500 ?
C11 C12 1.388(8) ?
C11 H11 0.9500 ?
C12 H12 0.9500 ?
C13 C14 1.357(7) ?
C13 C18 1.369(6) ?
C14 C15 1.385(8) ?
C14 H14 0.9500 ?
C15 C16 1.350(9) ?
C15 H15 0.9500 ?
C16 C17 1.359(8) ?
C16 H16 0.9500 ?
C17 C18 1.392(7) ?
C17 H17 0.9500 ?
C18 H18 0.9500 ?
C19 C20 1.367(6) ?
C19 C24 1.374(7) ?
C20 C21 1.380(7) ?
C20 H20 0.9500 ?
C21 C22 1.373(8) ?
C21 H21 0.9500 ?
C22 C23 1.374(7) ?
C22 H22 0.9500 ?
C23 C24 1.380(7) ?
C23 H23 0.9500 ?
C24 H24 0.9500 ?

loop_
_geom_torsion_atom_site_label_1
_geom_torsion_atom_site_label_2
_geom_torsion_atom_site_label_3
_geom_torsion_atom_site_label_4
_geom_torsion
_geom_torsion_publ_flag
P1 S2 S3 P2 112.03(7) yes
S3 S2 P1 S1 -179.27(7) yes
S3 S2 P1 O1 52.80(10) ?
S3 S2 P1 O2 -48.8(2) ?
S2 S3 P2 S4 -175.98(7) yes
S2 S3 P2 O3 56.70(10) ?
S2 S3 P2 O4 -48.50(10) ?
